data_7100996
loop_
_publ_author_name
'Prashant M. Bhatt'
'Nittala V. Ravindra'
'Rahul Banerjee'
'Gautam R. Desiraju'

_publ_section_title
;
Saccharin as a salt former. Enhanced solubilities of
saccharinates of active pharmaceutical ingredients.
;
_journal_name_full 'Chemical Communications'
_journal_paper_doi 10.1039/b416137h
_journal_year 2005
_chemical_formula_moiety 'C15 H13 N3 O4 S, C7 H5 N O3 S'
_chemical_formula_sum 'C22 H18 N4 O7 S2'
_chemical_formula_weight 514.52
_chemical_melting_point 176
_chemical_name_common 'Piroxicam and Saccharin molecular complex'
_space_group_IT_number 2
_symmetry_cell_setting triclinic
_symmetry_space_group_name_Hall '-P 1'
_symmetry_space_group_name_H-M 'P -1'
_cell_angle_alpha 66.983(2)
_cell_angle_beta 71.011(2)
_cell_angle_gamma 89.380(2)
_cell_formula_units_Z 2
_cell_length_a 9.5117(8)
_cell_length_b 10.3862(9)
_cell_length_c 12.6635(11)
_cell_measurement_temperature 100(2)
_cell_volume 1078.99(16)
_diffrn_ambient_temperature 100(2)
_exptl_crystal_density_diffrn 1.584
_cod_depositor_comments
;
The following automatic conversions were performed:
'_symmetry_cell_setting' value 'Triclinic' changed to 'triclinic'
according to '/home/saulius/struct/CIF-dictionaries/cif_core.dic'
dictionary named 'cif_core.dic' version 2.4.1 from 2010-06-29.

Automatic conversion script
Id: cif_fix_enum 1527 2010-12-29 10:47:43Z saulius 
;
_cod_database_code 7100996

loop_
_symmetry_equiv_pos_as_xyz
'x, y, z'
'-x, -y, -z'

loop_
_atom_site_label
_atom_site_type_symbol
_atom_site_fract_x
_atom_site_fract_y
_atom_site_fract_z
_atom_site_U_iso_or_equiv
_atom_site_adp_type
_atom_site_occupancy
_atom_site_symmetry_multiplicity
_atom_site_calc_flag
_atom_site_refinement_flags
_atom_site_disorder_assembly
_atom_site_disorder_group
S1 S 0.36821(6) -0.05874(6) 0.32969(5) 0.01493(16) Uani 1 1 d . . .
O4 O 0.28311(18) -0.10034(17) 0.27093(14) 0.0183(4) Uani 1 1 d . . .
O6 O 0.27967(18) 0.35552(17) 0.14934(14) 0.0185(4) Uani 1 1 d . . .
O7 O 0.63743(18) 0.18999(18) -0.02617(14) 0.0206(4) Uani 1 1 d . . .
O5 O 0.43241(18) -0.16423(17) 0.40648(14) 0.0203(4) Uani 1 1 d . . .
N3 N 0.5026(2) 0.0658(2) 0.22506(17) 0.0147(4) Uani 1 1 d . . .
N4 N 0.4772(2) 0.3561(2) -0.04875(18) 0.0169(5) Uani 1 1 d . . .
N2 N 0.6297(2) 0.3666(2) -0.24006(18) 0.0158(4) Uani 1 1 d . . .
C22 C 0.3296(3) 0.2443(2) 0.2083(2) 0.0147(5) Uani 1 1 d . . .
C13 C 0.5303(3) 0.2407(2) 0.0216(2) 0.0158(5) Uani 1 1 d . . .
C18 C 0.2578(3) 0.0308(2) 0.4120(2) 0.0144(5) Uani 1 1 d . . .
C19 C 0.2498(2) 0.1734(2) 0.3437(2) 0.0137(5) Uani 1 1 d . . .
C11 C 0.6100(3) 0.5259(3) -0.4251(2) 0.0176(5) Uani 1 1 d . . .
C15 C 0.0830(3) 0.1801(3) 0.5313(2) 0.0192(5) Uani 1 1 d . . .
C17 C 0.1799(3) -0.0365(3) 0.5368(2) 0.0177(5) Uani 1 1 d . . .
C8 C 0.5203(3) 0.4160(2) -0.1731(2) 0.0141(5) Uani 1 1 d . . .
C21 C 0.4493(3) 0.1882(2) 0.1520(2) 0.0148(5) Uani 1 1 d . . .
C12 C 0.6747(3) 0.4199(3) -0.3638(2) 0.0174(5) Uani 1 1 d . . .
C14 C 0.1612(3) 0.2463(3) 0.4060(2) 0.0162(5) Uani 1 1 d . . .
C10 C 0.4955(3) 0.5802(3) -0.3587(2) 0.0170(5) Uani 1 1 d . . .
C16 C 0.0915(3) 0.0398(3) 0.5959(2) 0.0207(5) Uani 1 1 d . . .
C20 C 0.6248(3) 0.0960(3) 0.2636(3) 0.0221(6) Uani 1 1 d . . .
C9 C 0.4505(3) 0.5255(2) -0.2337(2) 0.0173(5) Uani 1 1 d . . .
S2 S 0.95126(7) 0.55527(6) 0.26469(5) 0.01723(16) Uani 1 1 d . . .
O1 O 1.15871(19) 0.59876(18) -0.05475(15) 0.0227(4) Uani 1 1 d . . .
O3 O 1.0293(2) 0.6079(2) 0.32168(16) 0.0279(4) Uani 1 1 d . . .
O2 O 0.83726(19) 0.43688(18) 0.34433(15) 0.0254(4) Uani 1 1 d . . .
C5 C 0.8878(3) 0.6922(2) 0.1630(2) 0.0171(5) Uani 1 1 d . . .
N1 N 1.0708(2) 0.5223(2) 0.15406(18) 0.0188(5) Uani 1 1 d . . .
C7 C 1.0750(3) 0.6073(2) 0.0378(2) 0.0183(5) Uani 1 1 d . . .
C4 C 0.7806(3) 0.7769(3) 0.1892(2) 0.0215(6) Uani 1 1 d . . .
C6 C 0.9634(3) 0.7072(2) 0.0444(2) 0.0175(5) Uani 1 1 d . . .
C1 C 0.9328(3) 0.8078(3) -0.0523(2) 0.0232(6) Uani 1 1 d . . .
C2 C 0.8265(3) 0.8946(3) -0.0280(2) 0.0249(6) Uani 1 1 d . . .
C3 C 0.7517(3) 0.8800(3) 0.0916(3) 0.0247(6) Uani 1 1 d . . .
H6 H 0.757(3) 0.376(2) -0.402(2) 0.013(6) Uiso 1 1 d . . .
H9 H 0.375(3) 0.554(3) -0.186(2) 0.018(7) Uiso 1 1 d . . .
H14 H 0.702(3) 0.164(3) 0.187(2) 0.018(6) Uiso 1 1 d . . .
H13 H 0.667(3) 0.009(3) 0.301(2) 0.030(7) Uiso 1 1 d . . .
H8 H 0.448(3) 0.651(3) -0.401(2) 0.016(6) Uiso 1 1 d . . .
H7 H 0.642(3) 0.564(3) -0.515(2) 0.020(7) Uiso 1 1 d . . .
H10 H 0.666(3) 0.298(3) -0.196(2) 0.019(7) Uiso 1 1 d . . .
H4 H 0.676(3) 0.942(3) 0.104(2) 0.020(7) Uiso 1 1 d . . .
H1 H 1.130(3) 0.463(3) 0.164(3) 0.028(8) Uiso 1 1 d . . .
H12 H 0.592(3) 0.138(3) 0.320(3) 0.034(8) Uiso 1 1 d . . .
H3 H 0.809(3) 0.961(3) -0.092(3) 0.029(8) Uiso 1 1 d . . .
H5 H 0.737(3) 0.768(3) 0.269(3) 0.027(7) Uiso 1 1 d . . .
H11 H 0.411(4) 0.381(3) -0.012(3) 0.038(10) Uiso 1 1 d . . .
H2 H 0.980(3) 0.811(3) -0.130(3) 0.030(8) Uiso 1 1 d . . .
H15 H 0.155(3) 0.342(3) 0.362(2) 0.016(6) Uiso 1 1 d . . .
H18 H 0.188(3) -0.129(3) 0.578(2) 0.019(7) Uiso 1 1 d . . .
H16 H 0.026(3) 0.228(3) 0.575(2) 0.027(7) Uiso 1 1 d . . .
H17 H 0.037(3) -0.011(3) 0.686(2) 0.020(7) Uiso 1 1 d . . .

loop_
_atom_site_aniso_label
_atom_site_aniso_U_11
_atom_site_aniso_U_22
_atom_site_aniso_U_33
_atom_site_aniso_U_23
_atom_site_aniso_U_13
_atom_site_aniso_U_12
S1 0.0173(3) 0.0131(3) 0.0137(3) -0.0045(2) -0.0059(2) 0.0040(2)
O4 0.0219(9) 0.0171(9) 0.0180(8) -0.0083(7) -0.0081(7) 0.0038(7)
O6 0.0207(9) 0.0162(9) 0.0148(8) -0.0036(7) -0.0050(7) 0.0085(7)
O7 0.0207(9) 0.0219(10) 0.0165(8) -0.0065(7) -0.0052(7) 0.0108(7)
O5 0.0227(9) 0.0175(9) 0.0184(9) -0.0039(7) -0.0085(7) 0.0060(7)
N3 0.0145(10) 0.0144(10) 0.0147(10) -0.0046(8) -0.0063(8) 0.0054(8)
N4 0.0164(11) 0.0188(11) 0.0126(10) -0.0062(9) -0.0018(9) 0.0072(9)
N2 0.0169(11) 0.0158(11) 0.0145(10) -0.0056(9) -0.0061(9) 0.0048(8)
C22 0.0162(12) 0.0134(12) 0.0153(12) -0.0056(10) -0.0067(10) 0.0011(9)
C13 0.0150(12) 0.0148(12) 0.0174(12) -0.0058(10) -0.0064(10) 0.0040(9)
C18 0.0127(12) 0.0185(13) 0.0136(11) -0.0070(10) -0.0059(9) 0.0020(9)
C19 0.0120(11) 0.0169(12) 0.0131(11) -0.0058(10) -0.0058(9) 0.0006(9)
C11 0.0209(13) 0.0185(13) 0.0128(12) -0.0064(10) -0.0050(10) -0.0011(10)
C15 0.0168(13) 0.0267(14) 0.0177(12) -0.0129(11) -0.0060(10) 0.0053(10)
C17 0.0182(13) 0.0173(14) 0.0165(12) -0.0039(11) -0.0084(10) 0.0016(10)
C8 0.0131(12) 0.0141(12) 0.0136(11) -0.0056(10) -0.0028(10) -0.0006(9)
C21 0.0162(12) 0.0135(12) 0.0132(11) -0.0034(10) -0.0059(10) 0.0034(9)
C12 0.0179(13) 0.0175(13) 0.0156(12) -0.0080(10) -0.0029(10) 0.0002(10)
C14 0.0145(12) 0.0161(13) 0.0186(12) -0.0071(11) -0.0064(10) 0.0015(10)
C10 0.0166(13) 0.0157(13) 0.0169(12) -0.0038(10) -0.0072(10) 0.0019(10)
C16 0.0188(13) 0.0282(15) 0.0112(12) -0.0050(11) -0.0040(10) 0.0008(10)
C20 0.0197(14) 0.0202(14) 0.0260(14) -0.0056(12) -0.0122(12) 0.0036(11)
C9 0.0160(13) 0.0152(13) 0.0185(12) -0.0061(10) -0.0043(11) 0.0009(10)
S2 0.0171(3) 0.0206(3) 0.0144(3) -0.0080(3) -0.0052(2) 0.0084(2)
O1 0.0235(10) 0.0242(10) 0.0157(9) -0.0089(8) -0.0001(8) 0.0059(7)
O3 0.0305(10) 0.0359(11) 0.0285(10) -0.0197(9) -0.0165(9) 0.0132(8)
O2 0.0213(9) 0.0241(10) 0.0207(9) -0.0012(8) -0.0046(8) 0.0065(8)
C5 0.0166(12) 0.0151(12) 0.0188(12) -0.0055(10) -0.0068(10) 0.0047(9)
N1 0.0184(11) 0.0193(12) 0.0173(11) -0.0077(9) -0.0048(9) 0.0109(9)
C7 0.0185(13) 0.0140(12) 0.0186(13) -0.0046(10) -0.0043(11) -0.0007(10)
C4 0.0234(14) 0.0220(14) 0.0207(13) -0.0115(11) -0.0064(11) 0.0090(11)
C6 0.0178(12) 0.0147(12) 0.0176(12) -0.0058(10) -0.0040(10) 0.0017(10)
C1 0.0254(14) 0.0236(14) 0.0194(13) -0.0074(11) -0.0081(12) 0.0048(11)
C2 0.0268(15) 0.0211(14) 0.0263(14) -0.0048(12) -0.0145(12) 0.0076(11)
C3 0.0244(14) 0.0213(14) 0.0310(15) -0.0116(12) -0.0121(12) 0.0102(11)

loop_
_geom_bond_atom_site_label_1
_geom_bond_atom_site_label_2
_geom_bond_distance
_geom_bond_site_symmetry_2
_geom_bond_publ_flag
S1 O4 1.4306(16) . ?
S1 O5 1.4345(17) . ?
S1 N3 1.6297(19) . ?
S1 C18 1.755(2) . ?
O6 C22 1.289(3) . ?
O7 C13 1.232(3) . ?
N3 C21 1.448(3) . ?
N3 C20 1.478(3) . ?
N4 C8 1.362(3) . ?
N4 C13 1.389(3) . ?
N4 H11 0.76(3) . ?
N2 C8 1.349(3) . ?
N2 C12 1.355(3) . ?
N2 H10 0.87(3) . ?
C22 C21 1.388(3) . ?
C22 C19 1.495(3) . ?
C13 C21 1.448(3) . ?
C18 C17 1.386(3) . ?
C18 C19 1.409(3) . ?
C19 C14 1.388(3) . ?
C11 C12 1.349(4) . ?
C11 C10 1.405(3) . ?
C11 H7 0.98(2) . ?
C15 C16 1.381(4) . ?
C15 C14 1.391(3) . ?
C15 H16 0.93(3) . ?
C17 C16 1.391(4) . ?
C17 H18 0.91(3) . ?
C8 C9 1.398(3) . ?
C12 H6 0.98(3) . ?
C14 H15 0.94(3) . ?
C10 C9 1.368(3) . ?
C10 H8 0.94(3) . ?
C16 H17 1.00(3) . ?
C20 H14 1.00(3) . ?
C20 H13 0.99(3) . ?
C20 H12 0.94(3) . ?
C9 H9 0.90(3) . ?
S2 O3 1.4271(17) . ?
S2 O2 1.4326(18) . ?
S2 N1 1.644(2) . ?
S2 C5 1.761(2) . ?
O1 C7 1.219(3) . ?
C5 C4 1.383(3) . ?
C5 C6 1.384(3) . ?
N1 C7 1.377(3) . ?
N1 H1 0.83(3) . ?
C7 C6 1.482(3) . ?
C4 C3 1.389(4) . ?
C4 H5 0.93(3) . ?
C6 C1 1.378(3) . ?
C1 C2 1.387(4) . ?
C1 H2 0.93(3) . ?
C2 C3 1.394(4) . ?
C2 H3 0.90(3) . ?
C3 H4 0.97(3) . ?

loop_
_cod_related_entry_id
_cod_related_entry_database
_cod_related_entry_code
1 ChemSpider 30652973
